data_4504773
loop_
_publ_author_name
'Trivedi, Darshak R.'
'Ballabh, Amar'
'Dastidar, Parthasarathi'

_publ_section_title
;
 Noncovalent Syntheses of Supramolecular Organo Gelators
;
_journal_issue 3
_journal_name_full 'Crystal Growth &amp; Design'
_journal_page_first 763
_journal_paper_doi 10.1021/cg050590i
_journal_volume 6
_journal_year 2006
_chemical_formula_sum 'C34 H42 N2 O6'
_chemical_formula_weight 574.70
_chemical_name_systematic
; 
 ? 
;
_space_group_IT_number 14
_symmetry_cell_setting monoclinic
_symmetry_space_group_name_Hall '-P 2ybc'
_symmetry_space_group_name_H-M 'P 1 21/c 1'
_atom_sites_solution_hydrogens geom
_atom_sites_solution_primary direct
_atom_sites_solution_secondary difmap
_audit_creation_method SHELXL-97
_cell_angle_alpha 90.00
_cell_angle_beta 107.853(2)
_cell_angle_gamma 90.00
_cell_formula_units_Z 4
_cell_length_a 14.9159(17)
_cell_length_b 9.1832(11)
_cell_length_c 23.998(3)
_cell_measurement_temperature 100(2)
_cell_volume 3128.9(6)
_computing_cell_refinement 'BRUKER AXS SMART 3'
_computing_data_collection 'BRUKER AXS SMART 3'
_computing_data_reduction 'BRUKER AXS SMART 3'
_computing_molecular_graphics 'PLATON, 'MERCURY 1.3'
_computing_structure_refinement 'SHELXL-97 (Sheldrick, 1997)'
_computing_structure_solution 'SHELXS-97 (Sheldrick, 1990)'
_diffrn_ambient_temperature 100(2)
_diffrn_detector_area_resol_mean 0.3
_diffrn_measured_fraction_theta_full 0.992
_diffrn_measured_fraction_theta_max 0.992
_diffrn_measurement_device_type 'BRUKER SMART CCD AREA DETECTOR'
_diffrn_measurement_method PHI-OMEGA
_diffrn_radiation_monochromator graphite
_diffrn_radiation_source 'fine-focus sealed tube'
_diffrn_radiation_type MoK\a
_diffrn_radiation_wavelength 0.71073
_diffrn_reflns_av_R_equivalents 0.0411
_diffrn_reflns_av_sigmaI/netI 0.0683
_diffrn_reflns_limit_h_max 16
_diffrn_reflns_limit_h_min -14
_diffrn_reflns_limit_k_max 9
_diffrn_reflns_limit_k_min -9
_diffrn_reflns_limit_l_max 25
_diffrn_reflns_limit_l_min -25
_diffrn_reflns_number 11763
_diffrn_reflns_theta_full 22.50
_diffrn_reflns_theta_max 22.50
_diffrn_reflns_theta_min 1.43
_diffrn_standards_decay_% <10
_exptl_absorpt_coefficient_mu 0.083
_exptl_absorpt_correction_type SADABS
_exptl_crystal_colour COLOURLESS
_exptl_crystal_density_diffrn 1.220
_exptl_crystal_density_method 'not measured'
_exptl_crystal_description BLOCK
_exptl_crystal_F_000 1232
_exptl_crystal_size_max 0.893
_exptl_crystal_size_mid 0.728
_exptl_crystal_size_min 0.719
_refine_diff_density_max 0.500
_refine_diff_density_min -0.388
_refine_diff_density_rms 0.104
_refine_ls_extinction_method none
_refine_ls_goodness_of_fit_ref 1.074
_refine_ls_hydrogen_treatment mixed
_refine_ls_matrix_type full
_refine_ls_number_parameters 411
_refine_ls_number_reflns 4057
_refine_ls_number_restraints 0
_refine_ls_restrained_S_all 1.074
_refine_ls_R_factor_all 0.0876
_refine_ls_R_factor_gt 0.0719
_refine_ls_shift/su_max 0.000
_refine_ls_shift/su_mean 0.000
_refine_ls_structure_factor_coef Fsqd
_refine_ls_weighting_details 'calc w=1/[\s^2^(Fo^2^)+(0.1090P)^2^+3.0116P] where P=(Fo^2^+2Fc^2^)/3'
_refine_ls_weighting_scheme calc
_refine_ls_wR_factor_gt 0.1965
_refine_ls_wR_factor_ref 0.2201
_reflns_number_gt 3327
_reflns_number_total 4057
_reflns_threshold_expression >2sigma(I)
_cod_data_source_file cg050590isi20051107_015535.cif
_cod_data_source_block dt024m
_cod_depositor_comments
;
The following automatic conversions were performed:

'_symmetry_cell_setting' value 'MONOCLINIC' changed to 'monoclinic'
according to /home/saulius/struct/CIF-dictionaries/cif_core.dic
dictionary named 'cif_core.dic' version 2.4.1 from 2010-06-29.

Automatic conversion script
Id: cif_fix_values 1715 2011-07-08 13:25:40Z adriana 
;
_cod_original_sg_symbol_H-M 'P 2(1)/C'
_cod_database_code 4504773

loop_
_symmetry_equiv_pos_as_xyz
'x, y, z'
'-x, y+1/2, -z+1/2'
'-x, -y, -z'
'x, -y-1/2, z-1/2'

loop_
_atom_site_label
_atom_site_type_symbol
_atom_site_fract_x
_atom_site_fract_y
_atom_site_fract_z
_atom_site_U_iso_or_equiv
_atom_site_adp_type
_atom_site_occupancy
_atom_site_symmetry_multiplicity
_atom_site_calc_flag
_atom_site_refinement_flags
O1 O 0.40554(16) 1.1532(3) 0.27872(13) 0.0545(7) Uani 1 1 d .
O2 O 0.43593(16) 0.9172(2) 0.27952(11) 0.0470(7) Uani 1 1 d .
O3 O 0.17715(16) 1.0344(2) 0.28256(10) 0.0412(6) Uani 1 1 d .
O4 O 0.2318(2) 0.8126(3) 0.28857(19) 0.0957(13) Uani 1 1 d .
C1 C 0.3972(2) 1.0244(4) 0.29519(17) 0.0431(9) Uani 1 1 d .
C2 C 0.2422(3) 0.9422(4) 0.30027(17) 0.0418(9) Uani 1 1 d .
C3 C 0.3390(2) 0.9986(4) 0.33685(17) 0.0480(9) Uani 1 1 d .
C4 C 0.3873(4) 0.9015(7) 0.3899(2) 0.100(2) Uani 1 1 d .
H4A H 0.3504 0.8139 0.3929 0.120 Uiso 1 1 calc R
H4B H 0.4529 0.8753 0.3929 0.120 Uiso 1 1 calc R
C5 C 0.3799(5) 1.0202(12) 0.4295(3) 0.175(5) Uani 1 1 d .
H5A H 0.4419 1.0522 0.4557 0.210 Uiso 1 1 calc R
H5B H 0.3367 0.9973 0.4524 0.210 Uiso 1 1 calc R
C6 C 0.3376(3) 1.1266(5) 0.37933(18) 0.0651(12) Uani 1 1 d .
H6A H 0.3795 1.2088 0.3774 0.078 Uiso 1 1 calc R
H6B H 0.2736 1.1611 0.3769 0.078 Uiso 1 1 calc R
O2W O 0.16282(19) 0.5417(3) 0.28361(15) 0.0648(9) Uani 1 1 d .
N1 N 0.0078(2) 0.8975(3) 0.25265(12) 0.0310(7) Uani 1 1 d .
C7 C -0.0026(2) 0.8074(3) 0.19917(14) 0.0368(8) Uani 1 1 d .
H7A H -0.0577 0.7422 0.1926 0.044 Uiso 1 1 calc R
H7B H 0.0542 0.7461 0.2051 0.044 Uiso 1 1 calc R
C8 C -0.0154(2) 0.9026(3) 0.14628(14) 0.0383(8) Uani 1 1 d .
C9 C 0.0589(3) 0.9803(4) 0.13866(15) 0.0461(9) Uani 1 1 d .
H9 H 0.1198 0.9718 0.1664 0.055 Uiso 1 1 calc R
C10 C 0.0447(4) 1.0714(5) 0.09037(18) 0.0634(12) Uani 1 1 d .
H10 H 0.0961 1.1257 0.0856 0.076 Uiso 1 1 calc R
C11 C -0.0417(4) 1.0836(5) 0.04991(18) 0.0719(14) Uani 1 1 d .
H11 H -0.0506 1.1460 0.0171 0.086 Uiso 1 1 calc R
C12 C -0.1152(4) 1.0059(5) 0.05685(19) 0.0728(13) Uani 1 1 d .
H12 H -0.1757 1.0136 0.0286 0.087 Uiso 1 1 calc R
C13 C -0.1021(3) 0.9158(4) 0.10486(17) 0.0575(11) Uani 1 1 d .
H13 H -0.1539 0.8621 0.1093 0.069 Uiso 1 1 calc R
C14 C 0.0069(2) 0.8096(3) 0.30506(14) 0.0358(8) Uani 1 1 d .
H14A H -0.0539 0.7574 0.2966 0.043 Uiso 1 1 calc R
H14B H 0.0578 0.7360 0.3133 0.043 Uiso 1 1 calc R
C15 C 0.0203(3) 0.9043(3) 0.35764(15) 0.0391(9) Uani 1 1 d .
C16 C 0.1072(3) 0.9153(4) 0.39933(17) 0.0512(10) Uani 1 1 d .
H16 H 0.1587 0.8607 0.3949 0.061 Uiso 1 1 calc R
C17 C 0.1207(4) 1.0049(5) 0.44776(19) 0.0701(13) Uani 1 1 d .
H17 H 0.1810 1.0117 0.4762 0.084 Uiso 1 1 calc R
C18 C 0.0460(5) 1.0840(5) 0.4544(2) 0.0825(18) Uani 1 1 d .
H18 H 0.0548 1.1459 0.4873 0.099 Uiso 1 1 calc R
C19 C -0.0408(5) 1.0733(5) 0.4134(2) 0.0827(18) Uani 1 1 d .
H19 H -0.0919 1.1288 0.4179 0.099 Uiso 1 1 calc R
C20 C -0.0550(3) 0.9823(4) 0.36540(18) 0.0581(12) Uani 1 1 d .
H20 H -0.1160 0.9732 0.3379 0.070 Uiso 1 1 calc R
H1N1 H 0.064(3) 0.939(4) 0.2634(14) 0.040(10) Uiso 1 1 d .
H2N1 H -0.043(2) 0.956(4) 0.2428(13) 0.033(9) Uiso 1 1 d .
O1W O 0.2396(2) 0.3001(3) 0.25618(17) 0.0695(10) Uani 1 1 d .
N2 N 0.4477(2) 0.6266(3) 0.26926(14) 0.0430(8) Uani 1 1 d .
C21 C 0.4736(3) 0.5345(4) 0.32270(18) 0.0572(11) Uani 1 1 d .
H21A H 0.4976 0.4400 0.3134 0.069 Uiso 1 1 calc R
H21B H 0.4163 0.5148 0.3340 0.069 Uiso 1 1 calc R
C22 C 0.5459(3) 0.6008(4) 0.3734(2) 0.0641(12) Uani 1 1 d .
C23 C 0.5365(5) 0.5918(6) 0.4289(2) 0.0962(18) Uani 1 1 d .
H23 H 0.4825 0.5451 0.4336 0.115 Uiso 1 1 calc R
C24 C 0.6021(6) 0.6478(8) 0.4771(3) 0.127(3) Uani 1 1 d .
H24 H 0.5935 0.6409 0.5146 0.152 Uiso 1 1 calc R
C25 C 0.6798(6) 0.7132(7) 0.4706(3) 0.115(3) Uani 1 1 d .
H25 H 0.7266 0.7500 0.5040 0.138 Uiso 1 1 calc R
C26 C 0.6917(4) 0.7269(6) 0.4160(3) 0.101(2) Uani 1 1 d .
H26 H 0.7452 0.7763 0.4118 0.121 Uiso 1 1 calc R
C27 C 0.6248(3) 0.6678(5) 0.3671(2) 0.0772(14) Uani 1 1 d .
H27 H 0.6337 0.6737 0.3297 0.093 Uiso 1 1 calc R
C28 C 0.3653(2) 0.5647(4) 0.22286(19) 0.0529(11) Uani 1 1 d .
H28A H 0.3088 0.5715 0.2362 0.063 Uiso 1 1 calc R
H28B H 0.3772 0.4602 0.2178 0.063 Uiso 1 1 calc R
C29 C 0.3450(2) 0.6393(4) 0.16475(18) 0.0476(10) Uani 1 1 d .
C30 C 0.2903(3) 0.7615(4) 0.1519(2) 0.0633(12) Uani 1 1 d .
H30 H 0.2662 0.8021 0.1808 0.076 Uiso 1 1 calc R
C31 C 0.2695(3) 0.8270(5) 0.0978(2) 0.0736(14) Uani 1 1 d .
H31 H 0.2295 0.9100 0.0893 0.088 Uiso 1 1 calc R
C32 C 0.3063(4) 0.7725(6) 0.0564(2) 0.0854(16) Uani 1 1 d .
H32 H 0.2920 0.8178 0.0191 0.102 Uiso 1 1 calc R
C33 C 0.3631(4) 0.6539(8) 0.0686(2) 0.114(2) Uani 1 1 d .
H33 H 0.3906 0.6181 0.0404 0.137 Uiso 1 1 calc R
C34 C 0.3810(3) 0.5850(6) 0.1223(2) 0.0861(17) Uani 1 1 d .
H34 H 0.4186 0.4994 0.1301 0.103 Uiso 1 1 calc R
H1N2 H 0.494(3) 0.634(4) 0.2539(14) 0.037(9) Uiso 1 1 d .
H2N2 H 0.437(3) 0.739(5) 0.2787(18) 0.074(12) Uiso 1 1 d .
H1W1 H 0.301(4) 0.281(5) 0.2624(19) 0.082(15) Uiso 1 1 d .
H2W1 H 0.221(4) 0.237(8) 0.265(3) 0.11(2) Uiso 1 1 d .
H1W2 H 0.190(3) 0.617(5) 0.2881(19) 0.068(14) Uiso 1 1 d .
H2W2 H 0.205(3) 0.467(6) 0.277(2) 0.085(15) Uiso 1 1 d .

loop_
_atom_site_aniso_label
_atom_site_aniso_U_11
_atom_site_aniso_U_22
_atom_site_aniso_U_33
_atom_site_aniso_U_23
_atom_site_aniso_U_13
_atom_site_aniso_U_12
O1 0.0420(15) 0.0267(14) 0.105(2) 0.0078(13) 0.0384(14) 0.0087(11)
O2 0.0383(14) 0.0244(13) 0.0827(18) 0.0002(12) 0.0248(13) 0.0024(10)
O3 0.0373(14) 0.0359(14) 0.0489(14) 0.0040(11) 0.0113(11) -0.0102(12)
O4 0.080(2) 0.0228(17) 0.215(4) -0.0276(19) 0.090(3) -0.0159(14)
C1 0.0260(18) 0.032(2) 0.070(2) 0.0017(17) 0.0139(17) 0.0055(15)
C2 0.050(2) 0.022(2) 0.069(2) -0.0032(17) 0.0416(19) -0.0046(17)
C3 0.036(2) 0.043(2) 0.066(2) 0.0089(18) 0.0164(18) 0.0122(16)
C4 0.068(3) 0.132(5) 0.110(4) 0.067(4) 0.044(3) 0.051(3)
C5 0.136(6) 0.334(12) 0.064(4) 0.034(5) 0.045(4) 0.150(7)
C6 0.043(2) 0.088(3) 0.061(3) -0.020(2) 0.0114(19) -0.009(2)
O2W 0.0430(16) 0.0334(17) 0.131(3) -0.0204(17) 0.0450(17) -0.0115(13)
N1 0.0279(17) 0.0167(15) 0.0514(17) 0.0018(12) 0.0165(13) -0.0001(13)
C7 0.0376(19) 0.0183(16) 0.052(2) -0.0068(15) 0.0106(15) -0.0028(14)
C8 0.048(2) 0.0197(17) 0.045(2) -0.0100(14) 0.0116(17) 0.0007(15)
C9 0.060(2) 0.039(2) 0.045(2) -0.0101(17) 0.0237(18) -0.0053(18)
C10 0.101(4) 0.050(3) 0.050(3) -0.012(2) 0.039(3) -0.016(2)
C11 0.134(5) 0.037(2) 0.041(2) -0.0078(18) 0.021(3) 0.000(3)
C12 0.099(4) 0.045(3) 0.056(3) 0.000(2) -0.004(2) 0.003(3)
C13 0.065(3) 0.037(2) 0.061(2) -0.0026(19) 0.004(2) -0.0026(19)
C14 0.0353(18) 0.0188(16) 0.057(2) 0.0074(15) 0.0202(16) 0.0019(13)
C15 0.051(2) 0.0197(17) 0.058(2) 0.0139(15) 0.0342(19) 0.0049(15)
C16 0.066(3) 0.039(2) 0.061(2) -0.0049(18) 0.038(2) -0.0070(18)
C17 0.103(4) 0.060(3) 0.061(3) -0.010(2) 0.046(3) -0.019(3)
C18 0.176(6) 0.033(2) 0.067(3) 0.008(2) 0.080(4) 0.009(3)
C19 0.149(5) 0.056(3) 0.077(3) 0.037(3) 0.083(4) 0.056(3)
C20 0.082(3) 0.048(2) 0.065(3) 0.029(2) 0.053(2) 0.028(2)
O1W 0.0423(18) 0.0283(16) 0.149(3) 0.0224(17) 0.0451(19) 0.0068(12)
N2 0.0353(17) 0.0261(16) 0.074(2) 0.0050(14) 0.0262(16) -0.0021(13)
C21 0.070(3) 0.030(2) 0.078(3) 0.0096(19) 0.031(2) -0.0022(19)
C22 0.076(3) 0.026(2) 0.085(3) 0.011(2) 0.016(2) 0.006(2)
C23 0.132(5) 0.070(4) 0.070(3) 0.027(3) 0.006(3) -0.006(3)
C24 0.167(7) 0.095(5) 0.092(5) 0.036(4) -0.001(5) -0.014(5)
C25 0.129(6) 0.061(4) 0.106(5) 0.012(3) -0.036(5) 0.015(4)
C26 0.088(4) 0.048(3) 0.142(6) -0.011(3) 0.000(4) 0.005(3)
C27 0.072(3) 0.040(3) 0.106(4) -0.015(2) 0.008(3) 0.002(2)
C28 0.031(2) 0.031(2) 0.098(3) -0.003(2) 0.0216(19) -0.0106(16)
C29 0.0283(18) 0.029(2) 0.079(3) -0.0089(19) 0.0075(18) -0.0022(15)
C30 0.068(3) 0.034(2) 0.086(3) -0.009(2) 0.021(2) 0.010(2)
C31 0.087(3) 0.034(2) 0.080(3) -0.007(2) -0.003(3) 0.010(2)
C32 0.084(4) 0.092(4) 0.059(3) -0.005(3) -0.011(3) 0.012(3)
C33 0.102(4) 0.160(6) 0.060(3) -0.013(4) -0.004(3) 0.069(4)
C34 0.071(3) 0.090(4) 0.080(3) -0.019(3) -0.002(3) 0.046(3)

loop_
_atom_type_symbol
_atom_type_description
_atom_type_scat_dispersion_real
_atom_type_scat_dispersion_imag
_atom_type_scat_source
C C 0.0033 0.0016 'International Tables Vol C Tables 4.2.6.8 and 6.1.1.4'
H H 0.0000 0.0000 'International Tables Vol C Tables 4.2.6.8 and 6.1.1.4'
N N 0.0061 0.0033 'International Tables Vol C Tables 4.2.6.8 and 6.1.1.4'
O O 0.0106 0.0060 'International Tables Vol C Tables 4.2.6.8 and 6.1.1.4'

loop_
_geom_angle_atom_site_label_1
_geom_angle_atom_site_label_2
_geom_angle_atom_site_label_3
_geom_angle
_geom_angle_site_symmetry_1
_geom_angle_site_symmetry_3
O2 O2 C1 0(10) 1 .
O3 O3 C2 0(10) 1 .
O4 O4 C2 0(10) 1 .
O2 C1 O2 0.0(3) 1 .
O2 C1 O1 122.8(3) 1 .
O2 C1 O1 122.8(3) . .
O2 C1 C3 118.6(3) 1 .
O2 C1 C3 118.6(3) . .
O1 C1 C3 118.6(3) . .
O4 C2 O4 0.0(6) 1 .
O4 C2 O3 123.2(4) 1 .
O4 C2 O3 123.2(4) . .
O4 C2 O3 123.2(4) 1 1
O4 C2 O3 123.2(4) . 1
O3 C2 O3 0.0(3) . 1
O4 C2 C3 119.4(3) 1 .
O4 C2 C3 119.4(3) . .
O3 C2 C3 117.4(3) . .
O3 C2 C3 117.4(3) 1 .
C1 C3 C2 107.6(3) . .
C1 C3 C4 114.5(3) . .
C2 C3 C4 113.4(4) . .
C1 C3 C6 115.7(3) . .
C2 C3 C6 115.5(3) . .
C4 C3 C6 89.6(4) . .
C5 C4 C3 89.8(4) . .
C5 C4 H4A 113.7 . .
C3 C4 H4A 113.7 . .
C5 C4 H4B 113.7 . .
C3 C4 H4B 113.7 . .
H4A C4 H4B 110.9 . .
C4 C5 C6 93.5(4) . .
C4 C5 H5A 113.0 . .
C6 C5 H5A 113.0 . .
C4 C5 H5B 113.0 . .
C6 C5 H5B 113.0 . .
H5A C5 H5B 110.4 . .
C5 C6 C3 87.0(4) . .
C5 C6 H6A 114.2 . .
C3 C6 H6A 114.2 . .
C5 C6 H6B 114.2 . .
C3 C6 H6B 114.2 . .
H6A C6 H6B 111.3 . .
H1W2 O2W H2W2 108(4) . .
C7 N1 C14 113.4(2) . .
C7 N1 H1N1 109(2) . .
C14 N1 H1N1 104(2) . .
C7 N1 H2N1 104(2) . .
C14 N1 H2N1 109(2) . .
H1N1 N1 H2N1 118(3) . .
N1 C7 C8 110.9(2) . .
N1 C7 H7A 109.5 . .
C8 C7 H7A 109.5 . .
N1 C7 H7B 109.5 . .
C8 C7 H7B 109.5 . .
H7A C7 H7B 108.1 . .
C13 C8 C9 118.4(3) . .
C13 C8 C7 120.7(3) . .
C9 C8 C7 120.9(3) . .
C8 C9 C10 120.0(4) . .
C8 C9 H9 120.0 . .
C10 C9 H9 120.0 . .
C11 C10 C9 120.9(4) . .
C11 C10 H10 119.6 . .
C9 C10 H10 119.6 . .
C10 C11 C12 119.5(4) . .
C10 C11 H11 120.3 . .
C12 C11 H11 120.3 . .
C11 C12 C13 120.1(4) . .
C11 C12 H12 119.9 . .
C13 C12 H12 119.9 . .
C8 C13 C12 121.2(4) . .
C8 C13 H13 119.4 . .
C12 C13 H13 119.4 . .
C15 C14 N1 111.2(2) . .
C15 C14 H14A 109.4 . .
N1 C14 H14A 109.4 . .
C15 C14 H14B 109.4 . .
N1 C14 H14B 109.4 . .
H14A C14 H14B 108.0 . .
C16 C15 C20 118.9(4) . .
C16 C15 C14 120.6(3) . .
C20 C15 C14 120.5(4) . .
C15 C16 C17 120.9(4) . .
C15 C16 H16 119.5 . .
C17 C16 H16 119.5 . .
C18 C17 C16 119.6(5) . .
C18 C17 H17 120.2 . .
C16 C17 H17 120.2 . .
C19 C18 C17 120.0(4) . .
C19 C18 H18 120.0 . .
C17 C18 H18 120.0 . .
C18 C19 C20 120.7(4) . .
C18 C19 H19 119.7 . .
C20 C19 H19 119.7 . .
C19 C20 C15 119.9(5) . .
C19 C20 H20 120.1 . .
C15 C20 H20 120.1 . .
O1W O1W H1W1 0(10) 1 .
O1W O1W H2W1 0(10) 1 .
H1W1 O1W H2W1 105(6) . .
C21 N2 C28 111.3(3) . .
C21 N2 H1N2 112(2) . .
C28 N2 H1N2 107(2) . .
C21 N2 H2N2 112(2) . .
C28 N2 H2N2 113(2) . .
H1N2 N2 H2N2 101(3) . .
N2 C21 C22 113.9(3) . .
N2 C21 H21A 108.8 . .
C22 C21 H21A 108.8 . .
N2 C21 H21B 108.8 . .
C22 C21 H21B 108.8 . .
H21A C21 H21B 107.7 . .
C27 C22 C23 118.3(5) . .
C27 C22 C21 121.5(4) . .
C23 C22 C21 120.1(4) . .
C24 C23 C22 122.4(6) . .
C24 C23 H23 118.8 . .
C22 C23 H23 118.8 . .
C25 C24 C23 119.0(7) . .
C25 C24 H24 120.5 . .
C23 C24 H24 120.5 . .
C24 C25 C26 120.9(6) . .
C24 C25 H25 119.6 . .
C26 C25 H25 119.6 . .
C25 C26 C27 119.6(6) . .
C25 C26 H26 120.2 . .
C27 C26 H26 120.2 . .
C22 C27 C26 119.8(6) . .
C22 C27 H27 120.1 . .
C26 C27 H27 120.1 . .
N2 C28 C29 113.9(3) . .
N2 C28 H28A 108.8 . .
C29 C28 H28A 108.8 . .
N2 C28 H28B 108.8 . .
C29 C28 H28B 108.8 . .
H28A C28 H28B 107.7 . .
C30 C29 C34 118.0(4) . .
C30 C29 C28 121.5(4) . .
C34 C29 C28 120.5(4) . .
C29 C30 C31 121.3(4) . .
C29 C30 H30 119.3 . .
C31 C30 H30 119.3 . .
C32 C31 C30 120.0(4) . .
C32 C31 H31 120.0 . .
C30 C31 H31 120.0 . .
C33 C32 C31 120.1(5) . .
C33 C32 H32 120.0 . .
C31 C32 H32 120.0 . .
C32 C33 C34 119.7(5) . .
C32 C33 H33 120.2 . .
C34 C33 H33 120.2 . .
C29 C34 C33 120.9(4) . .
C29 C34 H34 119.6 . .
C33 C34 H34 119.6 . .

loop_
_geom_bond_atom_site_label_1
_geom_bond_atom_site_label_2
_geom_bond_distance
_geom_bond_site_symmetry_2
O1 C1 1.264(4) .
O2 O2 0.000(7) 1
O2 C1 1.256(4) .
O3 O3 0.000(5) 1
O3 C2 1.259(4) .
O4 O4 0.000(10) 1
O4 C2 1.222(4) .
C1 O2 1.256(4) 1
C1 C3 1.531(5) .
C2 O4 1.222(4) 1
C2 O3 1.259(4) 1
C2 C3 1.532(5) .
C3 C4 1.540(6) .
C3 C6 1.560(6) .
C4 C5 1.471(10) .
C4 H4A 0.9900 .
C4 H4B 0.9900 .
C5 C6 1.528(8) .
C5 H5A 0.9900 .
C5 H5B 0.9900 .
C6 H6A 0.9900 .
C6 H6B 0.9900 .
O2W H1W2 0.79(5) .
O2W H2W2 0.98(5) .
N1 C7 1.495(4) .
N1 C14 1.498(4) .
N1 H1N1 0.89(4) .
N1 H2N1 0.90(4) .
C7 C8 1.504(5) .
C7 H7A 0.9900 .
C7 H7B 0.9900 .
C8 C13 1.374(5) .
C8 C9 1.377(5) .
C9 C10 1.392(6) .
C9 H9 0.9500 .
C10 C11 1.360(7) .
C10 H10 0.9500 .
C11 C12 1.362(7) .
C11 H11 0.9500 .
C12 C13 1.383(6) .
C12 H12 0.9500 .
C13 H13 0.9500 .
C14 C15 1.495(5) .
C14 H14A 0.9900 .
C14 H14B 0.9900 .
C15 C16 1.377(5) .
C15 C20 1.392(5) .
C16 C17 1.388(6) .
C16 H16 0.9500 .
C17 C18 1.379(7) .
C17 H17 0.9500 .
C18 C19 1.369(8) .
C18 H18 0.9500 .
C19 C20 1.385(7) .
C19 H19 0.9500 .
C20 H20 0.9500 .
O1W O1W 0.000(11) 1
O1W H1W1 0.89(5) .
O1W H2W1 0.70(7) .
N2 C21 1.485(5) .
N2 C28 1.495(5) .
N2 H1N2 0.88(4) .
N2 H2N2 1.08(5) .
C21 C22 1.487(6) .
C21 H21A 0.9900 .
C21 H21B 0.9900 .
C22 C27 1.376(7) .
C22 C23 1.382(7) .
C23 C24 1.366(9) .
C23 H23 0.9500 .
C24 C25 1.355(10) .
C24 H24 0.9500 .
C25 C26 1.380(10) .
C25 H25 0.9500 .
C26 C27 1.397(7) .
C26 H26 0.9500 .
C27 H27 0.9500 .
C28 C29 1.499(6) .
C28 H28A 0.9900 .
C28 H28B 0.9900 .
C29 C30 1.366(5) .
C29 C34 1.382(6) .
C30 C31 1.376(6) .
C30 H30 0.9500 .
C31 C32 1.369(7) .
C31 H31 0.9500 .
C32 C33 1.356(8) .
C32 H32 0.9500 .
C33 C34 1.388(8) .
C33 H33 0.9500 .
C34 H34 0.9500 .

loop_
_geom_hbond_atom_site_label_D
_geom_hbond_atom_site_label_H
_geom_hbond_atom_site_label_A
_geom_hbond_distance_DH
_geom_hbond_distance_HA
_geom_hbond_distance_DA
_geom_hbond_angle_DHA
_geom_hbond_site_symmetry_A
N1 H1N1 O3 0.89(4) 1.82(4) 2.714(4) 177(3) 1
N1 H1N1 O4 0.89(4) 2.65(4) 3.279(4) 128(3) 1
N1 H2N1 O2W 0.90(4) 1.87(4) 2.762(4) 168(3) 2
N2 H1N2 O1 0.88(4) 1.90(4) 2.779(4) 179(4) 2_645
N2 H1N2 O2 0.88(4) 2.50(4) 3.054(4) 122(3) 2_645
N2 H2N2 O2 1.08(5) 1.63(5) 2.691(4) 164(4) 1
O1W H1W1 O1 0.89(5) 1.90(5) 2.724(4) 152(4) 1_545
O1W H2W1 O3 0.70(7) 2.06(7) 2.753(4) 172(7) 1_545
O2W H1W2 O4 0.79(5) 1.90(5) 2.681(4) 169(5) 1
O2W H2W2 O1W 0.98(5) 1.73(5) 2.670(4) 158(4) 1
